data_7210680
loop_
_publ_author_name
'Li, Huijun'
'Han, Yi'
'Lv, Xiaofeng'
'Du, Shanshan'
'Hou, Hongwei'
'Fan, Yaoting'

_publ_section_title
;
 3D CoII, NiII, CoII-doped NiII noninterpenetrated ladder-polymers:
 structural and magnetic studies
;
_journal_issue 18
_journal_name_full CrystEngComm
_journal_page_first 3672
_journal_paper_doi 10.1039/c3ce00061c
_journal_volume 15
_journal_year 2013
_chemical_formula_sum 'C52 H40 Co4 N4 O22'
_chemical_formula_weight 1308.60
_chemical_name_systematic
;
?
;
_space_group_IT_number 2
_symmetry_cell_setting triclinic
_symmetry_space_group_name_Hall '-P 1'
_symmetry_space_group_name_H-M 'P -1'
_atom_sites_solution_hydrogens geom
_atom_sites_solution_primary direct
_atom_sites_solution_secondary difmap
_audit_creation_method SHELXL-97
_cell_angle_alpha 115.715(6)
_cell_angle_beta 99.403(5)
_cell_angle_gamma 90.774(4)
_cell_formula_units_Z 2
_cell_length_a 11.0483(6)
_cell_length_b 20.7209(11)
_cell_length_c 22.0818(14)
_cell_measurement_reflns_used 10165
_cell_measurement_temperature 296(2)
_cell_measurement_theta_max 29.2205
_cell_measurement_theta_min 2.9720
_cell_volume 4473.1(5)
_computing_cell_refinement CrystalClear
_computing_data_collection CrystalClear
_computing_data_reduction CrystalClear
_computing_publication_material 'CrystalStructure 3.7.0'
_computing_structure_refinement 'SHELXL-97 (Sheldrick, 1997)'
_computing_structure_solution 'SHELXS-97 (Sheldrick, 1990)'
_diffrn_ambient_temperature 296(2)
_diffrn_measured_fraction_theta_full 0.998
_diffrn_measured_fraction_theta_max 0.998
_diffrn_radiation_monochromator graphite
_diffrn_radiation_source 'fine-focus sealed tube'
_diffrn_radiation_type MoK\a
_diffrn_radiation_wavelength 0.71073
_diffrn_reflns_av_R_equivalents 0.0649
_diffrn_reflns_av_sigmaI/netI 0.1275
_diffrn_reflns_limit_h_max 13
_diffrn_reflns_limit_h_min -13
_diffrn_reflns_limit_k_max 25
_diffrn_reflns_limit_k_min -24
_diffrn_reflns_limit_l_max 26
_diffrn_reflns_limit_l_min -25
_diffrn_reflns_number 43042
_diffrn_reflns_theta_full 25.50
_diffrn_reflns_theta_max 25.50
_diffrn_reflns_theta_min 2.98
_exptl_absorpt_coefficient_mu 0.781
_exptl_absorpt_correction_T_max 0.8723
_exptl_absorpt_correction_T_min 0.7772
_exptl_absorpt_correction_type none
_exptl_crystal_colour pink
_exptl_crystal_density_diffrn 0.972
_exptl_crystal_density_method 'not measured'
_exptl_crystal_description prism
_exptl_crystal_F_000 1328
_exptl_crystal_size_max 0.34
_exptl_crystal_size_mid 0.21
_exptl_crystal_size_min 0.18
_platon_squeeze_details
;
;
_refine_diff_density_max 0.818
_refine_diff_density_min -0.580
_refine_diff_density_rms 0.087
_refine_ls_extinction_method none
_refine_ls_goodness_of_fit_ref 0.881
_refine_ls_hydrogen_treatment constr
_refine_ls_matrix_type full
_refine_ls_number_parameters 813
_refine_ls_number_reflns 16629
_refine_ls_number_restraints 1
_refine_ls_restrained_S_all 3.580
_refine_ls_R_factor_all 0.1145
_refine_ls_R_factor_gt 0.0645
_refine_ls_shift/su_max 0.003
_refine_ls_shift/su_mean 0.000
_refine_ls_structure_factor_coef Fsqd
_refine_ls_weighting_details 'calc w=1/[\s^2^(Fo^2^)+(0.0713P)^2^+0.0000P] where P=(Fo^2^+2Fc^2^)/3'
_refine_ls_weighting_scheme calc
_refine_ls_wR_factor_gt 0.1639
_refine_ls_wR_factor_ref 0.1842
_reflns_number_gt 7900
_reflns_number_total 16629
_reflns_threshold_expression >2sigma(I)
_cod_data_source_file c3ce00061c.txt
_cod_data_source_block 1
_cod_depositor_comments
;
The following automatic conversions were performed:

'_symmetry_cell_setting' value 'Triclinic' changed to 'triclinic'
according to /home/saulius/struct/CIF-dictionaries/cif_core.dic
dictionary named 'cif_core.dic' version 2.4.2 from
2011-04-26.

'_exptl_absorpt_correction_type' value 'None' changed to
'none' according to
/home/saulius/struct/CIF-dictionaries/cif_core.dic dictionary named
'cif_core.dic' version 2.4.2 from 2011-04-26.

Automatic conversion script
Id: cif_fix_values 1891 2012-01-12 08:04:46Z andrius 
;
_cod_original_cell_volume 4473.1(4)
_cod_original_sg_symbol_H-M P-1
_cod_database_code 7210680

loop_
_symmetry_equiv_pos_as_xyz
'x, y, z'
'-x, -y, -z'

loop_
_atom_site_label
_atom_site_type_symbol
_atom_site_fract_x
_atom_site_fract_y
_atom_site_fract_z
_atom_site_U_iso_or_equiv
_atom_site_adp_type
_atom_site_occupancy
_atom_site_symmetry_multiplicity
_atom_site_calc_flag
_atom_site_refinement_flags
_atom_site_disorder_assembly
_atom_site_disorder_group
Co1 Co 0.8317(2) 0.17147(11) 0.45629(11) 0.0314(7) Uani 1 1 d . . .
Co2 Co 0.7512(2) 0.33651(12) 0.57974(11) 0.0320(7) Uani 1 1 d . . .
Co3 Co 0.2678(2) 0.67131(11) 0.92495(11) 0.0315(7) Uani 1 1 d . . .
Co4 Co 0.1874(2) 0.83654(11) 1.04737(11) 0.0320(7) Uani 1 1 d . . .
N1 N 0.7932(13) 0.0875(7) 0.3528(7) 0.035(4) Uani 1 1 d . . .
N2 N 0.2247(13) -0.0772(7) 0.1497(7) 0.039(4) Uani 1 1 d . . .
O1 O 1.0080(11) -0.1531(6) 0.0492(6) 0.052(4) Uani 1 1 d . . .
O2 O 0.8974(11) -0.2443(7) -0.0400(7) 0.059(4) Uani 1 1 d . . .
O3 O 0.4269(10) -0.2559(6) -0.0362(6) 0.049(4) Uani 1 1 d . . .
O4 O 0.3701(11) -0.1642(7) 0.0502(7) 0.058(4) Uani 1 1 d . . .
O5 O 0.6504(11) 0.1700(7) 0.4563(7) 0.066(5) Uani 1 1 d . A .
O6 O 0.5944(11) 0.2631(6) 0.5417(6) 0.051(4) Uani 1 1 d . A .
O7 O 0.1220(11) 0.2544(7) 0.5428(7) 0.067(5) Uani 1 1 d . . .
O8 O 0.0114(11) 0.1654(7) 0.4522(6) 0.051(4) Uani 1 1 d . . .
O9 O 0.2676(12) 0.6626(7) 0.8310(6) 0.053(4) Uani 1 1 d . A .
O10 O 0.1720(14) 0.7521(7) 0.8198(7) 0.065(5) Uani 1 1 d . . .
O11 O 0.1734(13) 0.7557(6) 0.5859(6) 0.053(4) Uani 1 1 d . . .
O12 O 0.2524(15) 0.6629(7) 0.5112(7) 0.063(4) Uani 1 1 d . . .
O13 O 0.7546(13) 0.3455(7) 0.6742(6) 0.053(4) Uani 1 1 d . A .
O14 O 0.8396(15) 0.2526(7) 0.6823(7) 0.070(5) Uani 1 1 d . . .
O15 O 0.8103(13) 0.2361(6) 0.9090(6) 0.049(4) Uani 1 1 d . . .
O16 O 0.7310(14) 0.3286(7) 0.9844(7) 0.059(4) Uani 1 1 d . . .
O17 O 0.8381(16) 0.0907(7) 0.4936(8) 0.081(5) Uani 1 1 d . . .
H1W H 0.8931 0.0915 0.5258 0.121 Uiso 1 1 d R . .
H2W H 0.7740 0.0935 0.5109 0.121 Uiso 1 1 d R . .
O18 O 0.8828(10) 0.2535(6) 0.5635(5) 0.034(3) Uani 1 1 d D A .
H9W H 0.9663 0.2749 0.5724 0.041 Uiso 1 1 calc R . .
H10W H 0.8785 0.2318 0.5943 0.041 Uiso 1 1 calc R . .
O19 O 0.9069(15) 0.4167(7) 0.6219(8) 0.080(5) Uani 1 1 d . A .
H3W H 0.9359 0.4371 0.6006 0.119 Uiso 1 1 d R . .
H4W H 0.9715 0.4117 0.6456 0.119 Uiso 1 1 d R . .
O20 O 0.1112(14) 0.5922(7) 0.8843(8) 0.081(5) Uani 1 1 d . B .
H5W H 0.0552 0.5911 0.8524 0.122 Uiso 1 1 d R . .
H6W H 0.0696 0.5848 0.9102 0.122 Uiso 1 1 d R . .
O21 O 0.1371(10) 0.7540(5) 0.9407(5) 0.034(3) Uani 1 1 d . B .
H11W H 0.1415 0.7753 0.9097 0.040 Uiso 1 1 calc R . .
H12W H 0.0536 0.7326 0.9319 0.040 Uiso 1 1 calc R . .
O22 O 0.1860(16) 0.9144(7) 1.0072(8) 0.081(5) Uani 1 1 d . B .
H7W H 0.2422 0.9426 1.0069 0.121 Uiso 1 1 d R . .
H8W H 0.1280 0.9126 0.9759 0.121 Uiso 1 1 d R . .
C1 C 0.7160(19) 0.0329(12) 0.3341(11) 0.067(7) Uani 1 1 d . . .
H1A H 0.6752 0.0301 0.3666 0.081 Uiso 1 1 calc R . .
C2 C 0.689(2) -0.0234(11) 0.2669(11) 0.070(8) Uani 1 1 d . . .
H2A H 0.6308 -0.0613 0.2563 0.084 Uiso 1 1 calc R . .
C3 C 0.7465(16) -0.0226(9) 0.2187(10) 0.046(5) Uani 1 1 d . . .
C4 C 0.8283(19) 0.0393(11) 0.2375(11) 0.070(7) Uani 1 1 d . . .
H4A H 0.8675 0.0449 0.2056 0.084 Uiso 1 1 calc R . .
C5 C 0.848(2) 0.0927(11) 0.3071(11) 0.064(7) Uani 1 1 d . . .
H5A H 0.9032 0.1329 0.3203 0.077 Uiso 1 1 calc R . .
C6 C 0.7219(16) -0.0808(9) 0.1473(9) 0.043(5) Uani 1 1 d . . .
C7 C 0.6053(15) -0.1118(9) 0.1154(9) 0.043(5) Uani 1 1 d . . .
H7A H 0.5404 -0.0945 0.1382 0.051 Uiso 1 1 calc R . .
C8 C 0.5802(16) -0.1686(9) 0.0499(9) 0.040(5) Uani 1 1 d . . .
C9 C 0.6799(15) -0.1950(9) 0.0164(8) 0.036(5) Uani 1 1 d . . .
H9A H 0.6662 -0.2339 -0.0268 0.043 Uiso 1 1 calc R . .
C10 C 0.7977(15) -0.1629(9) 0.0482(9) 0.033(4) Uani 1 1 d . . .
C11 C 0.8187(16) -0.1059(9) 0.1130(9) 0.045(5) Uani 1 1 d . . .
H11A H 0.8983 -0.0842 0.1337 0.054 Uiso 1 1 calc R . .
C12 C 0.9090(15) -0.1898(9) 0.0156(9) 0.036(4) Uani 1 1 d . . .
C13 C 0.4486(16) -0.2001(9) 0.0175(9) 0.038(5) Uani 1 1 d . . .
C14 C 0.3117(19) -0.0773(12) 0.1969(11) 0.065(7) Uani 1 1 d . . .
H14A H 0.3566 -0.1172 0.1860 0.078 Uiso 1 1 calc R . .
C15 C 0.342(2) -0.0209(13) 0.2632(12) 0.100(11) Uani 1 1 d . . .
H15A H 0.4107 -0.0220 0.2933 0.120 Uiso 1 1 calc R . .
C16 C 0.2735(16) 0.0341(10) 0.2829(9) 0.044(5) Uani 1 1 d . . .
C17 C 0.184(2) 0.0368(11) 0.2337(12) 0.073(8) Uani 1 1 d . . .
H17A H 0.1362 0.0757 0.2441 0.087 Uiso 1 1 calc R . .
C18 C 0.164(2) -0.0194(12) 0.1675(10) 0.072(8) Uani 1 1 d . . .
H18A H 0.1047 -0.0158 0.1342 0.087 Uiso 1 1 calc RD . .
C19 C 0.2988(16) 0.0938(9) 0.3540(9) 0.042(5) Uani 1 1 d . . .
C20 C 0.4174(14) 0.1209(9) 0.3887(8) 0.037(5) Uani 1 1 d . . .
H20A H 0.4834 0.1010 0.3680 0.044 Uiso 1 1 calc R . .
C21 C 0.4396(15) 0.1773(9) 0.4539(9) 0.037(5) Uani 1 1 d . A .
C22 C 0.3410(14) 0.2052(9) 0.4858(8) 0.036(5) Uani 1 1 d . . .
H22A H 0.3556 0.2431 0.5296 0.043 Uiso 1 1 calc R . .
C23 C 0.2218(15) 0.1774(9) 0.4529(9) 0.037(5) Uani 1 1 d . . .
C24 C 0.2020(15) 0.1215(9) 0.3880(9) 0.049(6) Uani 1 1 d . . .
H24A H 0.1218 0.1016 0.3662 0.059 Uiso 1 1 calc R . .
C25 C 0.1105(16) 0.2019(10) 0.4868(9) 0.042(5) Uani 1 1 d . . .
C26 C 0.5710(16) 0.2062(10) 0.4872(9) 0.038(5) Uani 1 1 d . . .
N3 N 0.6300(14) 0.4219(8) 0.6030(7) 0.041(4) Uani 0.45(2) 1 d P A 1
C27 C 0.642(4) 0.473(2) 0.593(2) 0.042(12) Uani 0.45(2) 1 d P A 1
H27A H 0.7091 0.4766 0.5733 0.050 Uiso 0.45(2) 1 calc PR A 1
C28 C 0.568(5) 0.527(2) 0.606(2) 0.045(13) Uani 0.45(2) 1 d P A 1
H28A H 0.5871 0.5638 0.5947 0.054 Uiso 0.45(2) 1 calc PR A 1
C29 C 0.469(2) 0.5303(11) 0.6334(10) 0.051(6) Uani 0.45(2) 1 d P A 1
C30 C 0.444(4) 0.4654(19) 0.647(2) 0.038(11) Uani 0.45(2) 1 d P A 1
H30A H 0.3768 0.4612 0.6661 0.045 Uiso 0.45(2) 1 calc PR A 1
C31 C 0.528(3) 0.4122(18) 0.6296(18) 0.028(10) Uani 0.45(2) 1 d P A 1
H31A H 0.5160 0.3710 0.6357 0.033 Uiso 0.45(2) 1 calc PR A 1
N3' N 0.6300(14) 0.4219(8) 0.6030(7) 0.041(4) Uani 0.55(2) 1 d P A 2
C27' C 0.533(4) 0.424(2) 0.5570(17) 0.058(12) Uani 0.55(2) 1 d P A 2
H27B H 0.5191 0.3852 0.5135 0.070 Uiso 0.55(2) 1 calc PR A 2
C28' C 0.456(4) 0.476(2) 0.5691(17) 0.057(12) Uani 0.55(2) 1 d P A 2
H28B H 0.3948 0.4756 0.5342 0.069 Uiso 0.55(2) 1 calc PR A 2
C29' C 0.469(2) 0.5303(11) 0.6334(10) 0.051(6) Uani 0.55(2) 1 d P A 2
C30' C 0.580(4) 0.5386(17) 0.6806(18) 0.051(11) Uani 0.55(2) 1 d P A 2
H30B H 0.6008 0.5796 0.7221 0.061 Uiso 0.55(2) 1 calc PR A 2
C31' C 0.655(3) 0.4836(17) 0.6624(19) 0.047(10) Uani 0.55(2) 1 d P A 2
H31B H 0.7281 0.4888 0.6926 0.056 Uiso 0.55(2) 1 calc PR A 2
C32 C 0.383(2) 0.5871(11) 0.6489(9) 0.053(6) Uani 1 1 d . . .
C33 C 0.346(2) 0.6167(11) 0.7120(10) 0.065(7) Uani 1 1 d . A .
H33A H 0.3734 0.5987 0.7433 0.078 Uiso 1 1 calc R . .
C34 C 0.2708(19) 0.6718(10) 0.7295(9) 0.049(5) Uani 1 1 d . . .
C35 C 0.2322(18) 0.7001(9) 0.6850(9) 0.045(5) Uani 1 1 d . A .
H35A H 0.1839 0.7386 0.6973 0.054 Uiso 1 1 calc R . .
C36 C 0.2664(17) 0.6706(10) 0.6203(9) 0.042(5) Uani 1 1 d . . .
C37 C 0.3448(18) 0.6154(10) 0.6050(9) 0.051(6) Uani 1 1 d . A .
H37A H 0.3712 0.5976 0.5633 0.061 Uiso 1 1 calc R . .
C38 C 0.2264(17) 0.6999(10) 0.5680(10) 0.042(5) Uani 1 1 d . A .
C39 C 0.2313(18) 0.6995(10) 0.7990(10) 0.045(5) Uani 1 1 d . A .
N4 N 0.3863(14) 0.5856(8) 0.9017(8) 0.043(4) Uani 0.514(19) 1 d P B 1
C40 C 0.491(3) 0.5930(17) 0.8751(16) 0.029(8) Uani 0.514(19) 1 d P B 1
H40A H 0.5082 0.6343 0.8701 0.034 Uiso 0.514(19) 1 calc PR B 1
C41 C 0.565(4) 0.5392(17) 0.8572(17) 0.040(10) Uani 0.514(19) 1 d P B 1
H41A H 0.6325 0.5423 0.8377 0.049 Uiso 0.514(19) 1 calc PR B 1
C42 C 0.5401(19) 0.4739(10) 0.8685(9) 0.047(5) Uani 0.514(19) 1 d P B 1
C43 C 0.440(3) 0.4771(19) 0.8955(19) 0.041(10) Uani 0.514(19) 1 d P B 1
H43A H 0.4186 0.4395 0.9051 0.049 Uiso 0.514(19) 1 calc PR B 1
C44 C 0.367(4) 0.5334(19) 0.9100(19) 0.046(11) Uani 0.514(19) 1 d P B 1
H44A H 0.2976 0.5304 0.9277 0.055 Uiso 0.514(19) 1 calc PR B 1
N4' N 0.3863(14) 0.5856(8) 0.9017(8) 0.043(4) Uani 0.486(19) 1 d P B 2
C40' C 0.481(4) 0.5814(19) 0.9478(19) 0.046(12) Uani 0.486(19) 1 d P B 2
H40B H 0.4950 0.6185 0.9921 0.055 Uiso 0.486(19) 1 calc PR B 2
C41' C 0.557(4) 0.526(2) 0.934(2) 0.056(13) Uani 0.486(19) 1 d P B 2
H41B H 0.6176 0.5241 0.9678 0.068 Uiso 0.486(19) 1 calc PR B 2
C42' C 0.5401(19) 0.4739(10) 0.8685(9) 0.047(5) Uani 0.486(19) 1 d P B 2
C43' C 0.436(4) 0.467(2) 0.8224(19) 0.046(11) Uani 0.486(19) 1 d P B 2
H43B H 0.4167 0.4264 0.7805 0.055 Uiso 0.486(19) 1 calc PR B 2
C44' C 0.361(4) 0.5225(18) 0.840(2) 0.038(10) Uani 0.486(19) 1 d P B 2
H44B H 0.2889 0.5175 0.8096 0.046 Uiso 0.486(19) 1 calc PR B 2
C45 C 0.6217(18) 0.4127(10) 0.8504(10) 0.049(5) Uani 1 1 d . . .
C46 C 0.6668(19) 0.3880(10) 0.7892(9) 0.051(6) Uani 1 1 d . B .
H46A H 0.6490 0.4103 0.7606 0.061 Uiso 1 1 calc R . .
C47 C 0.7382(17) 0.3300(10) 0.7711(9) 0.042(5) Uani 1 1 d . . .
C48 C 0.7685(17) 0.2990(9) 0.8148(9) 0.043(5) Uani 1 1 d . B .
H48A H 0.8156 0.2600 0.8022 0.051 Uiso 1 1 calc R . .
C49 C 0.7298(18) 0.3248(9) 0.8777(10) 0.043(5) Uani 1 1 d . . .
C50 C 0.6557(19) 0.3809(10) 0.8938(9) 0.048(5) Uani 1 1 d . B .
H50A H 0.6278 0.3979 0.9350 0.058 Uiso 1 1 calc R . .
C51 C 0.7802(18) 0.3066(10) 0.7041(9) 0.043(5) Uani 1 1 d . A .
C52 C 0.7592(17) 0.2933(9) 0.9262(10) 0.041(5) Uani 1 1 d . B .

loop_
_atom_site_aniso_label
_atom_site_aniso_U_11
_atom_site_aniso_U_22
_atom_site_aniso_U_33
_atom_site_aniso_U_23
_atom_site_aniso_U_13
_atom_site_aniso_U_12
Co1 0.0181(13) 0.0395(14) 0.0253(14) 0.0025(10) 0.0081(10) 0.0081(10)
Co2 0.0298(14) 0.0409(14) 0.0191(13) 0.0053(10) 0.0100(10) 0.0130(11)
Co3 0.0288(14) 0.0383(14) 0.0196(14) 0.0037(10) 0.0093(10) 0.0108(11)
Co4 0.0187(13) 0.0387(14) 0.0256(14) 0.0006(10) 0.0088(10) 0.0069(10)
N1 0.021(8) 0.045(9) 0.029(9) 0.003(7) 0.016(7) 0.001(7)
N2 0.023(8) 0.037(8) 0.036(10) -0.005(7) 0.012(7) 0.019(7)
O1 0.019(7) 0.062(8) 0.042(8) -0.007(6) 0.010(6) 0.008(6)
O2 0.027(8) 0.062(9) 0.048(9) -0.014(7) 0.015(6) 0.004(6)
O3 0.020(7) 0.056(8) 0.039(8) -0.010(6) 0.010(6) -0.001(6)
O4 0.015(7) 0.070(9) 0.048(9) -0.013(7) 0.012(6) 0.007(6)
O5 0.011(7) 0.068(9) 0.069(10) -0.016(7) 0.010(6) 0.002(6)
O6 0.027(7) 0.054(8) 0.038(8) -0.011(6) 0.010(6) 0.003(6)
O7 0.031(8) 0.075(9) 0.043(9) -0.025(7) 0.016(6) 0.002(7)
O8 0.018(7) 0.066(8) 0.040(8) -0.007(6) 0.013(6) 0.010(6)
O9 0.065(10) 0.067(9) 0.026(8) 0.014(7) 0.021(7) 0.041(8)
O10 0.092(12) 0.077(10) 0.039(9) 0.026(7) 0.043(8) 0.063(9)
O11 0.081(11) 0.048(8) 0.034(8) 0.018(6) 0.024(7) 0.030(8)
O12 0.105(13) 0.063(9) 0.035(8) 0.025(7) 0.036(8) 0.053(9)
O13 0.068(10) 0.066(9) 0.026(7) 0.016(7) 0.019(7) 0.042(8)
O14 0.107(13) 0.078(10) 0.047(9) 0.034(8) 0.046(9) 0.064(10)
O15 0.067(10) 0.047(8) 0.035(8) 0.013(6) 0.027(7) 0.030(7)
O16 0.094(12) 0.060(9) 0.035(8) 0.021(7) 0.039(8) 0.042(8)
O17 0.100(14) 0.057(9) 0.086(12) 0.028(9) 0.030(10) 0.016(9)
O18 0.029(7) 0.047(7) 0.024(7) 0.011(5) 0.013(5) 0.012(5)
O19 0.077(12) 0.066(10) 0.093(13) 0.033(9) 0.011(10) 0.001(8)
O20 0.073(12) 0.057(9) 0.097(13) 0.018(9) 0.020(10) 0.002(8)
O21 0.022(6) 0.044(7) 0.031(7) 0.008(5) 0.014(5) 0.008(5)
O22 0.105(14) 0.064(9) 0.070(11) 0.028(8) 0.012(10) 0.003(9)
C1 0.040(14) 0.090(17) 0.049(14) 0.005(12) 0.023(11) -0.007(12)
C2 0.047(14) 0.076(15) 0.047(14) -0.015(12) 0.025(11) -0.010(11)
C3 0.020(10) 0.045(11) 0.046(12) -0.007(9) 0.012(9) 0.004(8)
C4 0.043(14) 0.092(17) 0.051(15) 0.008(13) 0.013(11) -0.007(12)
C5 0.051(15) 0.066(14) 0.048(15) -0.001(11) 0.016(12) -0.004(11)
C6 0.021(10) 0.048(11) 0.032(11) -0.009(9) 0.007(8) 0.005(8)
C7 0.021(10) 0.054(11) 0.036(11) -0.002(9) 0.023(8) 0.007(8)
C8 0.028(10) 0.042(10) 0.033(11) -0.004(8) 0.014(8) 0.010(8)
C9 0.025(10) 0.040(10) 0.025(10) -0.002(8) 0.009(8) 0.004(8)
C10 0.022(9) 0.040(10) 0.032(11) 0.006(8) 0.016(8) 0.015(8)
C11 0.015(9) 0.055(12) 0.038(12) -0.003(9) 0.004(8) -0.002(8)
C12 0.022(10) 0.044(11) 0.032(11) 0.008(9) 0.004(8) 0.011(8)
C13 0.029(10) 0.045(11) 0.026(10) 0.000(9) 0.011(8) 0.002(8)
C14 0.043(14) 0.085(16) 0.045(14) 0.006(12) 0.016(11) 0.020(12)
C15 0.039(14) 0.12(2) 0.065(18) -0.032(15) 0.004(12) 0.018(14)
C16 0.020(10) 0.056(12) 0.031(11) -0.004(9) 0.007(8) 0.013(9)
C17 0.044(14) 0.073(15) 0.064(17) -0.003(13) 0.007(12) 0.015(11)
C18 0.044(14) 0.096(18) 0.035(13) -0.004(12) -0.004(10) -0.003(13)
C19 0.021(10) 0.053(11) 0.034(11) 0.001(9) 0.013(8) 0.009(8)
C20 0.015(9) 0.050(11) 0.030(11) 0.001(8) 0.010(7) 0.013(8)
C21 0.016(9) 0.047(11) 0.033(11) 0.002(8) 0.006(8) 0.004(8)
C22 0.017(9) 0.049(11) 0.024(10) -0.002(8) 0.009(7) 0.006(8)
C23 0.023(10) 0.040(10) 0.032(11) -0.001(8) 0.010(8) 0.010(8)
C24 0.013(9) 0.056(12) 0.044(12) -0.010(9) 0.006(8) 0.008(8)
C25 0.023(10) 0.055(12) 0.030(11) -0.001(9) 0.015(8) 0.011(9)
C26 0.028(10) 0.055(12) 0.027(11) 0.012(9) 0.018(8) 0.010(9)
N3 0.043(10) 0.049(10) 0.021(9) 0.004(8) 0.008(7) 0.024(8)
C27 0.06(3) 0.03(2) 0.04(3) 0.02(2) 0.02(2) 0.03(2)
C28 0.08(4) 0.03(2) 0.04(3) 0.02(2) 0.05(3) 0.04(3)
C29 0.066(15) 0.061(13) 0.025(11) 0.014(10) 0.016(11) 0.039(12)
C30 0.04(3) 0.03(2) 0.04(3) 0.009(18) 0.03(2) 0.020(19)
C31 0.04(2) 0.03(2) 0.02(2) 0.016(16) 0.017(18) 0.016(18)
N3' 0.043(10) 0.049(10) 0.021(9) 0.004(8) 0.008(7) 0.024(8)
C27' 0.08(3) 0.08(3) 0.02(2) 0.013(19) 0.03(2) 0.04(3)
C28' 0.08(3) 0.08(3) 0.02(2) 0.020(19) 0.02(2) 0.04(3)
C29' 0.066(15) 0.061(13) 0.025(11) 0.014(10) 0.016(11) 0.039(12)
C30' 0.07(3) 0.036(19) 0.04(2) 0.008(16) 0.03(2) 0.026(19)
C31' 0.04(2) 0.05(2) 0.05(3) 0.023(19) 0.020(18) 0.023(18)
C32 0.076(15) 0.072(14) 0.020(11) 0.021(10) 0.026(10) 0.055(12)
C33 0.080(17) 0.084(15) 0.028(12) 0.017(11) 0.021(11) 0.053(14)
C34 0.056(14) 0.067(13) 0.027(11) 0.018(10) 0.019(10) 0.037(11)
C35 0.057(13) 0.046(11) 0.033(11) 0.010(9) 0.027(10) 0.032(10)
C36 0.050(12) 0.054(11) 0.022(10) 0.013(9) 0.015(9) 0.028(10)
C37 0.063(14) 0.064(13) 0.027(11) 0.012(10) 0.030(10) 0.041(11)
C38 0.038(12) 0.052(12) 0.034(12) 0.013(10) 0.017(9) 0.022(10)
C39 0.041(12) 0.054(12) 0.033(12) 0.011(10) 0.012(9) 0.020(10)
N4 0.045(10) 0.042(9) 0.030(10) 0.002(8) 0.011(8) 0.022(8)
C40 0.028(19) 0.040(19) 0.03(2) 0.018(15) 0.024(15) 0.013(15)
C41 0.07(3) 0.04(2) 0.03(2) 0.025(17) 0.023(19) 0.024(19)
C42 0.061(14) 0.058(13) 0.020(11) 0.011(10) 0.017(10) 0.032(11)
C43 0.04(2) 0.05(2) 0.05(3) 0.023(19) 0.03(2) 0.022(19)
C44 0.07(3) 0.03(2) 0.04(3) 0.013(19) 0.03(2) 0.03(2)
N4' 0.045(10) 0.042(9) 0.030(10) 0.002(8) 0.011(8) 0.022(8)
C40' 0.06(3) 0.04(2) 0.03(2) 0.010(18) 0.01(2) 0.04(2)
C41' 0.07(3) 0.07(3) 0.04(3) 0.03(2) 0.01(2) 0.03(3)
C42' 0.061(14) 0.058(13) 0.020(11) 0.011(10) 0.017(10) 0.032(11)
C43' 0.06(3) 0.05(2) 0.02(2) 0.009(18) 0.003(19) 0.02(2)
C44' 0.04(2) 0.04(2) 0.05(3) 0.027(19) 0.014(19) 0.019(18)
C45 0.052(13) 0.068(13) 0.030(11) 0.019(10) 0.025(10) 0.035(11)
C46 0.071(15) 0.061(13) 0.021(10) 0.016(9) 0.016(10) 0.043(11)
C47 0.048(12) 0.063(12) 0.018(10) 0.015(9) 0.016(9) 0.026(10)
C48 0.050(13) 0.048(11) 0.034(11) 0.018(9) 0.015(9) 0.024(10)
C49 0.048(12) 0.046(11) 0.035(12) 0.013(9) 0.021(9) 0.027(10)
C50 0.065(14) 0.055(12) 0.027(11) 0.014(10) 0.025(10) 0.026(11)
C51 0.054(13) 0.054(12) 0.022(10) 0.014(9) 0.014(9) 0.033(10)
C52 0.041(12) 0.041(11) 0.036(12) 0.010(9) 0.015(9) 0.017(9)

loop_
_atom_type_symbol
_atom_type_description
_atom_type_scat_dispersion_real
_atom_type_scat_dispersion_imag
_atom_type_scat_source
C C 0.0033 0.0016 'International Tables Vol C Tables 4.2.6.8 and 6.1.1.4'
H H 0.0000 0.0000 'International Tables Vol C Tables 4.2.6.8 and 6.1.1.4'
Co Co 0.3494 0.9721 'International Tables Vol C Tables 4.2.6.8 and 6.1.1.4'
N N 0.0061 0.0033 'International Tables Vol C Tables 4.2.6.8 and 6.1.1.4'
O O 0.0106 0.0060 'International Tables Vol C Tables 4.2.6.8 and 6.1.1.4'

loop_
_geom_angle_atom_site_label_1
_geom_angle_atom_site_label_2
_geom_angle_atom_site_label_3
_geom_angle
_geom_angle_site_symmetry_1
_geom_angle_site_symmetry_3
O5 Co1 O8 176.0(5) . 1_655
O5 Co1 O11 92.9(6) . 2_666
O8 Co1 O11 89.3(6) 1_655 2_666
O5 Co1 N1 88.9(5) . .
O8 Co1 N1 87.8(5) 1_655 .
O11 Co1 N1 86.9(5) 2_666 .
O5 Co1 O17 88.1(7) . .
O8 Co1 O17 89.5(6) 1_655 .
O11 Co1 O17 176.3(5) 2_666 .
N1 Co1 O17 89.6(6) . .
O5 Co1 O18 94.3(5) . .
O8 Co1 O18 88.9(4) 1_655 .
O11 Co1 O18 95.5(4) 2_666 .
N1 Co1 O18 175.9(5) . .
O17 Co1 O18 88.0(5) . .
O13 Co2 O12 174.9(5) . 2_666
O13 Co2 O6 90.8(6) . .
O12 Co2 O6 92.2(6) 2_666 .
O13 Co2 O19 88.1(6) . .
O12 Co2 O19 88.7(6) 2_666 .
O6 Co2 O19 176.9(5) . .
O13 Co2 N3 87.9(5) . .
O12 Co2 N3 88.0(6) 2_666 .
O6 Co2 N3 88.1(6) . .
O19 Co2 N3 89.0(6) . .
O13 Co2 O18 89.0(4) . .
O12 Co2 O18 95.0(5) 2_666 .
O6 Co2 O18 94.7(4) . .
O19 Co2 O18 88.2(5) . .
N3 Co2 O18 175.9(5) . .
O16 Co3 O9 175.4(5) 2_667 .
O16 Co3 O3 92.0(6) 2_667 1_566
O9 Co3 O3 90.4(6) . 1_566
O16 Co3 N4 88.6(6) 2_667 .
O9 Co3 N4 87.5(6) . .
O3 Co3 N4 88.0(6) 1_566 .
O16 Co3 O20 87.7(6) 2_667 .
O9 Co3 O20 89.7(6) . .
O3 Co3 O20 177.0(5) 1_566 .
N4 Co3 O20 88.9(6) . .
O16 Co3 O21 94.4(5) 2_667 .
O9 Co3 O21 89.3(5) . .
O3 Co3 O21 95.3(4) 1_566 .
N4 Co3 O21 175.4(5) . .
O20 Co3 O21 87.7(5) . .
O1 Co4 O4 174.9(5) 1_466 1_566
O1 Co4 O15 91.7(6) 1_466 2_667
O4 Co4 O15 91.3(6) 1_566 2_667
O1 Co4 O22 88.0(6) 1_466 .
O4 Co4 O22 88.9(7) 1_566 .
O15 Co4 O22 177.5(5) 2_667 .
O1 Co4 N2 87.5(5) 1_466 1_566
O4 Co4 N2 88.5(5) 1_566 1_566
O15 Co4 N2 88.0(6) 2_667 1_566
O22 Co4 N2 89.5(6) . 1_566
O1 Co4 O21 88.9(4) 1_466 .
O4 Co4 O21 95.0(4) 1_566 .
O15 Co4 O21 95.5(4) 2_667 .
O22 Co4 O21 86.9(5) . .
N2 Co4 O21 175.0(5) 1_566 .
C1 N1 C5 118.3(17) . .
C1 N1 Co1 122.2(13) . .
C5 N1 Co1 119.4(13) . .
C14 N2 C18 115.7(16) . .
C14 N2 Co4 122.2(12) . 1_544
C18 N2 Co4 122.0(13) . 1_544
C12 O1 Co4 136.5(11) . 1_644
C13 O3 Co3 127.5(11) . 1_544
C13 O4 Co4 141.7(11) . 1_544
C26 O5 Co1 142.4(12) . .
C26 O6 Co2 128.3(11) . .
C25 O8 Co1 137.0(11) . 1_455
C39 O9 Co3 135.6(12) . .
C38 O11 Co1 126.7(12) . 2_666
C38 O12 Co2 140.6(13) . 2_666
C51 O13 Co2 136.1(12) . .
C52 O15 Co4 127.4(12) . 2_667
C52 O16 Co3 143.3(13) . 2_667
Co1 O17 H1W 124.2 . .
Co1 O17 H2W 105.7 . .
H1W O17 H2W 100.8 . .
Co1 O18 Co2 107.5(5) . .
Co1 O18 H9W 110.2 . .
Co2 O18 H9W 110.2 . .
Co1 O18 H10W 110.2 . .
Co2 O18 H10W 110.2 . .
H9W O18 H10W 108.5 . .
Co2 O19 H3W 125.0 . .
Co2 O19 H4W 120.8 . .
H3W O19 H4W 102.4 . .
Co3 O20 H5W 120.4 . .
Co3 O20 H6W 121.7 . .
H5W O20 H6W 102.1 . .
Co4 O21 Co3 107.8(5) . .
Co4 O21 H11W 110.1 . .
Co3 O21 H11W 110.1 . .
Co4 O21 H12W 110.1 . .
Co3 O21 H12W 110.1 . .
H11W O21 H12W 108.5 . .
Co4 O22 H7W 133.0 . .
Co4 O22 H8W 121.4 . .
H7W O22 H8W 103.1 . .
N1 C1 C2 124(2) . .
N1 C1 H1A 118.0 . .
C2 C1 H1A 118.0 . .
C3 C2 C1 120(2) . .
C3 C2 H2A 119.8 . .
C1 C2 H2A 119.8 . .
C2 C3 C4 116.6(18) . .
C2 C3 C6 122.5(18) . .
C4 C3 C6 120.8(19) . .
C3 C4 C5 118(2) . .
C3 C4 H4A 121.2 . .
C5 C4 H4A 121.2 . .
N1 C5 C4 123(2) . .
N1 C5 H5A 118.5 . .
C4 C5 H5A 118.5 . .
C7 C6 C11 119.0(15) . .
C7 C6 C3 120.9(15) . .
C11 C6 C3 120.1(15) . .
C6 C7 C8 122.2(15) . .
C6 C7 H7A 118.9 . .
C8 C7 H7A 118.9 . .
C7 C8 C9 118.2(15) . .
C7 C8 C13 119.4(14) . .
C9 C8 C13 122.4(14) . .
C10 C9 C8 119.6(14) . .
C10 C9 H9A 120.2 . .
C8 C9 H9A 120.2 . .
C9 C10 C11 120.4(15) . .
C9 C10 C12 122.2(14) . .
C11 C10 C12 117.4(15) . .
C10 C11 C6 120.6(15) . .
C10 C11 H11A 119.7 . .
C6 C11 H11A 119.7 . .
O2 C12 O1 125.1(16) . .
O2 C12 C10 120.5(15) . .
O1 C12 C10 114.4(14) . .
O3 C13 O4 126.2(16) . .
O3 C13 C8 119.8(15) . .
O4 C13 C8 114.0(14) . .
N2 C14 C15 124(2) . .
N2 C14 H14A 118.0 . .
C15 C14 H14A 118.0 . .
C16 C15 C14 120(2) . .
C16 C15 H15A 120.0 . .
C14 C15 H15A 120.0 . .
C15 C16 C17 116.9(18) . .
C15 C16 C19 122.0(18) . .
C17 C16 C19 120.9(16) . .
C16 C17 C18 119(2) . .
C16 C17 H17A 120.4 . .
C18 C17 H17A 120.4 . .
N2 C18 C17 124(2) . .
N2 C18 H18A 118.2 . .
C17 C18 H18A 118.2 . .
C20 C19 C24 118.2(15) . .
C20 C19 C16 121.5(14) . .
C24 C19 C16 120.3(15) . .
C19 C20 C21 120.9(14) . .
C19 C20 H20A 119.5 . .
C21 C20 H20A 119.5 . .
C20 C21 C22 119.5(15) . .
C20 C21 C26 117.9(14) . .
C22 C21 C26 122.5(14) . .
C23 C22 C21 120.5(15) . .
C23 C22 H22A 119.7 . .
C21 C22 H22A 119.7 . .
C24 C23 C22 118.9(15) . .
C24 C23 C25 117.9(15) . .
C22 C23 C25 123.1(14) . .
C23 C24 C19 121.8(16) . .
C23 C24 H24A 119.1 . .
C19 C24 H24A 119.1 . .
O7 C25 O8 125.4(15) . .
O7 C25 C23 120.4(16) . .
O8 C25 C23 114.2(14) . .
O6 C26 O5 124.8(17) . .
O6 C26 C21 119.9(15) . .
O5 C26 C21 115.3(15) . .
C27 N3 C31 120(3) . .
C27 N3 Co2 125(3) . .
C31 N3 Co2 115.2(17) . .
N3 C27 C28 127(4) . .
N3 C27 H27A 116.7 . .
C28 C27 H27A 116.7 . .
C29 C28 C27 124(4) . .
C29 C28 H28A 118.0 . .
C27 C28 H28A 118.0 . .
C28 C29 C32 127(3) . .
C28 C29 C30 114(2) . .
C32 C29 C30 120(2) . .
C31 C30 C29 117(3) . .
C31 C30 H30A 121.7 . .
C29 C30 H30A 121.7 . .
N3 C31 C30 120(3) . .
N3 C31 H31A 120.2 . .
C30 C31 H31A 120.2 . .
C28' C27' H27B 117.1 . .
C27' C28' H28B 120.9 . .
C31' C30' H30B 121.3 . .
C30' C31' H31B 117.9 . .
C37 C32 C33 117.7(17) . .
C37 C32 C29 121.9(16) . .
C33 C32 C29 120.3(17) . .
C34 C33 C32 122.0(19) . .
C34 C33 H33A 119.0 . .
C32 C33 H33A 119.0 . .
C35 C34 C33 120.0(18) . .
C35 C34 C39 121.5(17) . .
C33 C34 C39 118.5(18) . .
C34 C35 C36 119.3(17) . .
C34 C35 H35A 120.3 . .
C36 C35 H35A 120.3 . .
C37 C36 C35 118.7(17) . .
C37 C36 C38 119.3(15) . .
C35 C36 C38 121.9(16) . .
C32 C37 C36 122.2(16) . .
C32 C37 H37A 118.9 . .
C36 C37 H37A 118.9 . .
O11 C38 O12 127.8(19) . .
O11 C38 C36 118.7(16) . .
O12 C38 C36 113.5(16) . .
O10 C39 O9 125.9(18) . .
O10 C39 C34 121.6(19) . .
O9 C39 C34 112.5(16) . .
C44 N4 C40 120(3) . .
C44 N4 Co3 123(2) . .
C40 N4 Co3 116.7(17) . .
C41 C40 N4 119(3) . .
C41 C40 H40A 120.6 . .
N4 C40 H40A 120.6 . .
C40 C41 C42 120(3) . .
C40 C41 H41A 119.9 . .
C42 C41 H41A 119.9 . .
C43 C42 C41 112(2) . .
C43 C42 C45 125(2) . .
C41 C42 C45 122(2) . .
C42 C43 C44 123(3) . .
C42 C43 H43A 118.4 . .
C44 C43 H43A 118.4 . .
N4 C44 C43 125(4) . .
N4 C44 H44A 117.5 . .
C43 C44 H44A 117.5 . .
C41' C40' H40B 117.5 . .
C40' C41' H41B 121.5 . .
C44' C43' H43B 121.2 . .
C43' C44' H44B 118.0 . .
C50 C45 C46 118.6(17) . .
C50 C45 C42 121.7(16) . .
C46 C45 C42 119.7(17) . .
C47 C46 C45 119.9(18) . .
C47 C46 H46A 120.0 . .
C45 C46 H46A 120.0 . .
C48 C47 C46 119.9(16) . .
C48 C47 C51 124.1(17) . .
C46 C47 C51 116.0(17) . .
C47 C48 C49 121.3(17) . .
C47 C48 H48A 119.3 . .
C49 C48 H48A 119.3 . .
C50 C49 C48 118.0(18) . .
C50 C49 C52 118.5(16) . .
C48 C49 C52 123.5(16) . .
C49 C50 C45 122.2(17) . .
C49 C50 H50A 118.9 . .
C45 C50 H50A 118.9 . .
O13 C51 O14 124.2(17) . .
O13 C51 C47 115.5(16) . .
O14 C51 C47 120.2(17) . .
O15 C52 O16 124.6(18) . .
O15 C52 C49 120.0(16) . .
O16 C52 C49 115.3(16) . .

loop_
_geom_bond_atom_site_label_1
_geom_bond_atom_site_label_2
_geom_bond_distance
_geom_bond_site_symmetry_2
Co1 O5 2.003(12) .
Co1 O8 2.005(11) 1_655
Co1 O11 2.086(13) 2_666
Co1 N1 2.155(13) .
Co1 O17 2.160(15) .
Co1 O18 2.204(10) .
Co2 O13 2.007(13) .
Co2 O12 2.007(13) 2_666
Co2 O6 2.089(12) .
Co2 O19 2.156(15) .
Co2 N3 2.166(14) .
Co2 O18 2.215(10) .
Co3 O16 2.000(13) 2_667
Co3 O9 2.003(13) .
Co3 O3 2.101(12) 1_566
Co3 N4 2.151(14) .
Co3 O20 2.151(15) .
Co3 O21 2.203(10) .
Co4 O1 2.002(12) 1_466
Co4 O4 2.009(12) 1_566
Co4 O15 2.109(13) 2_667
Co4 O22 2.150(15) .
Co4 N2 2.154(13) 1_566
Co4 O21 2.199(10) .
N1 C1 1.28(2) .
N1 C5 1.30(2) .
N2 C14 1.30(2) .
N2 C18 1.32(2) .
N2 Co4 2.154(13) 1_544
O1 C12 1.244(19) .
O1 Co4 2.002(11) 1_644
O2 C12 1.241(18) .
O3 C13 1.228(18) .
O3 Co3 2.101(11) 1_544
O4 C13 1.258(19) .
O4 Co4 2.009(12) 1_544
O5 C26 1.252(19) .
O6 C26 1.249(19) .
O7 C25 1.227(18) .
O8 C25 1.248(19) .
O8 Co1 2.005(11) 1_455
O9 C39 1.28(2) .
O10 C39 1.23(2) .
O11 C38 1.238(19) .
O11 Co1 2.086(13) 2_666
O12 C38 1.24(2) .
O12 Co2 2.007(13) 2_666
O13 C51 1.25(2) .
O14 C51 1.254(19) .
O15 C52 1.250(19) .
O15 Co4 2.109(13) 2_667
O16 C52 1.27(2) .
O16 Co3 2.000(13) 2_667
O17 H1W 0.8499 .
O17 H2W 0.8500 .
O18 H9W 0.9700 .
O18 H10W 0.9700 .
O19 H3W 0.8500 .
O19 H4W 0.8501 .
O20 H5W 0.8500 .
O20 H6W 0.8501 .
O21 H11W 0.9700 .
O21 H12W 0.9700 .
O22 H7W 0.8501 .
O22 H8W 0.8501 .
C1 C2 1.41(3) .
C1 H1A 0.9300 .
C2 C3 1.33(3) .
C2 H2A 0.9300 .
C3 C4 1.42(3) .
C3 C6 1.49(2) .
C4 C5 1.43(3) .
C4 H4A 0.9300 .
C5 H5A 0.9300 .
C6 C7 1.36(2) .
C6 C11 1.39(2) .
C7 C8 1.39(2) .
C7 H7A 0.9300 .
C8 C9 1.41(2) .
C8 C13 1.51(2) .
C9 C10 1.38(2) .
C9 H9A 0.9300 .
C10 C11 1.38(2) .
C10 C12 1.52(2) .
C11 H11A 0.9300 .
C14 C15 1.40(3) .
C14 H14A 0.9300 .
C15 C16 1.33(3) .
C15 H15A 0.9300 .
C16 C17 1.37(3) .
C16 C19 1.50(2) .
C17 C18 1.40(3) .
C17 H17A 0.9300 .
C18 H18A 0.9300 .
C19 C20 1.38(2) .
C19 C24 1.39(2) .
C20 C21 1.38(2) .
C20 H20A 0.9300 .
C21 C22 1.39(2) .
C21 C26 1.50(2) .
C22 C23 1.38(2) .
C22 H22A 0.9300 .
C23 C24 1.38(2) .
C23 C25 1.52(2) .
C24 H24A 0.9300 .
N3 C27 1.19(4) .
N3 C31 1.40(4) .
C27 C28 1.35(5) .
C27 H27A 0.9300 .
C28 C29 1.32(5) .
C28 H28A 0.9300 .
C29 C32 1.48(2) .
C29 C30 1.53(4) .
C30 C31 1.42(5) .
C30 H30A 0.9300 .
C31 H31A 0.9300 .
C27' C28' 1.36(5) .
C27' H27B 0.9300 .
C28' H28B 0.9300 .
C30' C31' 1.37(4) .
C30' H30B 0.9300 .
C31' H31B 0.9300 .
C32 C37 1.35(2) .
C32 C33 1.39(2) .
C33 C34 1.38(2) .
C33 H33A 0.9300 .
C34 C35 1.36(3) .
C34 C39 1.53(3) .
C35 C36 1.41(2) .
C35 H35A 0.9300 .
C36 C37 1.40(2) .
C36 C38 1.53(3) .
C37 H37A 0.9300 .
N4 C44 1.19(4) .
N4 C40 1.42(3) .
C40 C41 1.35(4) .
C40 H40A 0.9300 .
C41 C42 1.51(4) .
C41 H41A 0.9300 .
C42 C43 1.33(4) .
C42 C45 1.51(2) .
C43 C44 1.38(5) .
C43 H43A 0.9300 .
C44 H44A 0.9300 .
C40' C41' 1.40(5) .
C40' H40B 0.9300 .
C41' H41B 0.9300 .
C43' C44' 1.38(5) .
C43' H43B 0.9300 .
C44' H44B 0.9300 .
C45 C50 1.39(3) .
C45 C46 1.40(2) .
C46 C47 1.39(2) .
C46 H46A 0.9300 .
C47 C48 1.38(2) .
C47 C51 1.50(2) .
C48 C49 1.40(2) .
C48 H48A 0.9300 .
C49 C50 1.38(2) .
C49 C52 1.48(3) .
C50 H50A 0.9300 .

loop_
_geom_torsion_atom_site_label_1
_geom_torsion_atom_site_label_2
_geom_torsion_atom_site_label_3
_geom_torsion_atom_site_label_4
_geom_torsion
_geom_torsion_site_symmetry_1
O5 Co1 N1 C1 -44.4(17) .
O8 Co1 N1 C1 133.3(17) 1_655
O11 Co1 N1 C1 -137.4(17) 2_666
O17 Co1 N1 C1 43.7(17) .
O18 Co1 N1 C1 97(7) .
O5 Co1 N1 C5 134.4(17) .
O8 Co1 N1 C5 -48.0(16) 1_655
O11 Co1 N1 C5 41.4(16) 2_666
O17 Co1 N1 C5 -137.5(17) .
O18 Co1 N1 C5 -84(8) .
O8 Co1 O5 C26 162(8) 1_655
O11 Co1 O5 C26 -76(2) 2_666
N1 Co1 O5 C26 -162(3) .
O17 Co1 O5 C26 108(3) .
O18 Co1 O5 C26 20(3) .
O13 Co2 O6 C26 -137.8(16) .
O12 Co2 O6 C26 46.4(17) 2_666
O19 Co2 O6 C26 153(11) .
N3 Co2 O6 C26 134.3(17) .
O18 Co2 O6 C26 -48.8(17) .
O16 Co3 O9 C39 157(7) 2_667
O3 Co3 O9 C39 -81.4(19) 1_566
N4 Co3 O9 C39 -169(2) .
O20 Co3 O9 C39 101.7(19) .
O21 Co3 O9 C39 13.9(19) .
O12 Co2 O13 C51 -163(6) 2_666
O6 Co2 O13 C51 72(2) .
O19 Co2 O13 C51 -111(2) .
N3 Co2 O13 C51 160(2) .
O18 Co2 O13 C51 -23(2) .
O5 Co1 O18 Co2 -42.1(6) .
O8 Co1 O18 Co2 140.3(6) 1_655
O11 Co1 O18 Co2 51.2(6) 2_666
N1 Co1 O18 Co2 176(7) .
O17 Co1 O18 Co2 -130.1(6) .
O13 Co2 O18 Co1 142.9(6) .
O12 Co2 O18 Co1 -40.4(6) 2_666
O6 Co2 O18 Co1 52.2(6) .
O19 Co2 O18 Co1 -129.0(6) .
N3 Co2 O18 Co1 -177(8) .
O1 Co4 O21 Co3 -143.6(6) 1_466
O4 Co4 O21 Co3 39.8(6) 1_566
O15 Co4 O21 Co3 -52.0(6) 2_667
O22 Co4 O21 Co3 128.4(6) .
N2 Co4 O21 Co3 173(6) 1_566
O16 Co3 O21 Co4 40.9(6) 2_667
O9 Co3 O21 Co4 -141.9(6) .
O3 Co3 O21 Co4 -51.5(6) 1_566
N4 Co3 O21 Co4 172(7) .
O20 Co3 O21 Co4 128.5(6) .
C5 N1 C1 C2 2(3) .
Co1 N1 C1 C2 -179.5(17) .
N1 C1 C2 C3 1(4) .
C1 C2 C3 C4 -4(3) .
C1 C2 C3 C6 179.7(19) .
C2 C3 C4 C5 4(3) .
C6 C3 C4 C5 -179.5(18) .
C1 N1 C5 C4 -1(3) .
Co1 N1 C5 C4 179.7(16) .
C3 C4 C5 N1 -1(3) .
C2 C3 C6 C7 39(3) .
C4 C3 C6 C7 -137(2) .
C2 C3 C6 C11 -139(2) .
C4 C3 C6 C11 45(3) .
C11 C6 C7 C8 1(3) .
C3 C6 C7 C8 -176.9(19) .
C6 C7 C8 C9 1(3) .
C6 C7 C8 C13 -180(2) .
C7 C8 C9 C10 -2(3) .
C13 C8 C9 C10 178.6(18) .
C8 C9 C10 C11 1(3) .
C8 C9 C10 C12 178.7(18) .
C9 C10 C11 C6 1(3) .
C12 C10 C11 C6 -176.9(18) .
C7 C6 C11 C10 -2(3) .
C3 C6 C11 C10 176.0(18) .
Co4 O1 C12 O2 -12(3) 1_644
Co4 O1 C12 C10 167.7(13) 1_644
C9 C10 C12 O2 -3(3) .
C11 C10 C12 O2 174.3(18) .
C9 C10 C12 O1 176.8(18) .
C11 C10 C12 O1 -6(3) .
Co3 O3 C13 O4 -22(3) 1_544
Co3 O3 C13 C8 158.2(14) 1_544
Co4 O4 C13 O3 0(4) 1_544
Co4 O4 C13 C8 179.8(16) 1_544
C7 C8 C13 O3 -170.5(19) .
C9 C8 C13 O3 9(3) .
C7 C8 C13 O4 10(3) .
C9 C8 C13 O4 -171.0(19) .
C18 N2 C14 C15 0(3) .
Co4 N2 C14 C15 177.3(19) 1_544
N2 C14 C15 C16 6(4) .
C14 C15 C16 C17 -8(4) .
C14 C15 C16 C19 177(2) .
C15 C16 C17 C18 4(4) .
C19 C16 C17 C18 179(2) .
C14 N2 C18 C17 -4(3) .
Co4 N2 C18 C17 178.5(18) 1_544
C16 C17 C18 N2 2(4) .
C15 C16 C19 C20 39(3) .
C17 C16 C19 C20 -136(2) .
C15 C16 C19 C24 -138(2) .
C17 C16 C19 C24 47(3) .
C24 C19 C20 C21 -4(3) .
C16 C19 C20 C21 178.4(18) .
C19 C20 C21 C22 2(3) .
C19 C20 C21 C26 -177.2(19) .
C20 C21 C22 C23 0(3) .
C26 C21 C22 C23 179.4(18) .
C21 C22 C23 C24 0(3) .
C21 C22 C23 C25 175.5(18) .
C22 C23 C24 C19 -2(3) .
C25 C23 C24 C19 -177.7(19) .
C20 C19 C24 C23 4(3) .
C16 C19 C24 C23 -178.6(19) .
Co1 O8 C25 O7 8(4) 1_455
Co1 O8 C25 C23 -170.6(14) 1_455
C24 C23 C25 O7 -175(2) .
C22 C23 C25 O7 9(3) .
C24 C23 C25 O8 3(3) .
C22 C23 C25 O8 -172.5(19) .
Co2 O6 C26 O5 25(3) .
Co2 O6 C26 C21 -154.2(14) .
Co1 O5 C26 O6 -8(4) .
Co1 O5 C26 C21 171.8(17) .
C20 C21 C26 O6 170.2(18) .
C22 C21 C26 O6 -9(3) .
C20 C21 C26 O5 -9(3) .
C22 C21 C26 O5 171.2(19) .
O13 Co2 N3 C27 132(3) .
O12 Co2 N3 C27 -45(3) 2_666
O6 Co2 N3 C27 -137(3) .
O19 Co2 N3 C27 44(3) .
O18 Co2 N3 C27 92(9) .
O13 Co2 N3 C31 -50.5(19) .
O12 Co2 N3 C31 132.6(19) 2_666
O6 Co2 N3 C31 40.4(19) .
O19 Co2 N3 C31 -138.7(19) .
O18 Co2 N3 C31 -91(8) .
C31 N3 C27 C28 2(6) .
Co2 N3 C27 C28 179(3) .
N3 C27 C28 C29 1(8) .
C27 C28 C29 C32 -180(3) .
C27 C28 C29 C30 -2(6) .
C28 C29 C30 C31 1(5) .
C32 C29 C30 C31 178(3) .
C27 N3 C31 C30 -3(5) .
Co2 N3 C31 C30 179(3) .
C29 C30 C31 N3 2(5) .
C28 C29 C32 C37 42(4) .
C30 C29 C32 C37 -136(3) .
C28 C29 C32 C33 -134(3) .
C30 C29 C32 C33 49(3) .
C37 C32 C33 C34 1(4) .
C29 C32 C33 C34 177(2) .
C32 C33 C34 C35 -1(4) .
C32 C33 C34 C39 178(2) .
C33 C34 C35 C36 2(3) .
C39 C34 C35 C36 -177.0(18) .
C34 C35 C36 C37 -3(3) .
C34 C35 C36 C38 -179.9(19) .
C33 C32 C37 C36 -2(3) .
C29 C32 C37 C36 -178(2) .
C35 C36 C37 C32 3(3) .
C38 C36 C37 C32 -180(2) .
Co1 O11 C38 O12 -25(3) 2_666
Co1 O11 C38 C36 154.8(13) 2_666
Co2 O12 C38 O11 7(4) 2_666
Co2 O12 C38 C36 -173.7(15) 2_666
C37 C36 C38 O11 -168.9(18) .
C35 C36 C38 O11 8(3) .
C37 C36 C38 O12 11(3) .
C35 C36 C38 O12 -172.3(18) .
Co3 O9 C39 O10 -7(3) .
Co3 O9 C39 C34 172.3(13) .
C35 C34 C39 O10 -6(3) .
C33 C34 C39 O10 174(2) .
C35 C34 C39 O9 174.4(19) .
C33 C34 C39 O9 -5(3) .
O16 Co3 N4 C44 48(3) 2_667
O9 Co3 N4 C44 -130(3) .
O3 Co3 N4 C44 140(3) 1_566
O20 Co3 N4 C44 -40(3) .
O21 Co3 N4 C44 -83(8) .
O16 Co3 N4 C40 -132.4(18) 2_667
O9 Co3 N4 C40 50.1(18) .
O3 Co3 N4 C40 -40.4(18) 1_566
O20 Co3 N4 C40 139.8(18) .
O21 Co3 N4 C40 97(7) .
C44 N4 C40 C41 2(4) .
Co3 N4 C40 C41 -177(2) .
N4 C40 C41 C42 -3(5) .
C40 C41 C42 C43 1(4) .
C40 C41 C42 C45 -179(3) .
C41 C42 C43 C44 1(5) .
C45 C42 C43 C44 -179(3) .
C40 N4 C44 C43 0(5) .
Co3 N4 C44 C43 180(3) .
C42 C43 C44 N4 -2(6) .
C43 C42 C45 C50 -43(4) .
C41 C42 C45 C50 137(2) .
C43 C42 C45 C46 138(3) .
C41 C42 C45 C46 -42(3) .
C50 C45 C46 C47 4(3) .
C42 C45 C46 C47 -177.7(19) .
C45 C46 C47 C48 -3(3) .
C45 C46 C47 C51 178.9(19) .
C46 C47 C48 C49 -1(3) .
C51 C47 C48 C49 177.8(18) .
C47 C48 C49 C50 3(3) .
C47 C48 C49 C52 179.7(18) .
C48 C49 C50 C45 -1(3) .
C52 C49 C50 C45 -178.7(19) .
C46 C45 C50 C49 -2(3) .
C42 C45 C50 C49 179.8(19) .
Co2 O13 C51 O14 17(3) .
Co2 O13 C51 C47 -165.0(13) .
C48 C47 C51 O13 -173.0(19) .
C46 C47 C51 O13 5(3) .
C48 C47 C51 O14 5(3) .
C46 C47 C51 O14 -176.4(19) .
Co4 O15 C52 O16 22(3) 2_667
Co4 O15 C52 C49 -159.2(13) 2_667
Co3 O16 C52 O15 -2(4) 2_667
Co3 O16 C52 C49 178.8(16) 2_667
C50 C49 C52 O15 169.4(18) .
C48 C49 C52 O15 -8(3) .
C50 C49 C52 O16 -12(3) .
C48 C49 C52 O16 171.3(18) .

loop_
_platon_squeeze_void_nr
_platon_squeeze_void_average_x
_platon_squeeze_void_average_y
_platon_squeeze_void_average_z
_platon_squeeze_void_volume
_platon_squeeze_void_count_electrons
1 -0.003 -0.041 -0.006 2339.3 -15.9
